data_4123272
loop_
_publ_author_name
'Tran, T. Thao'
'Gooch, Melissa'
'Lorenz, Bernd'
'Litvinchuk, Alexander P.'
'Sorolla, 2nd, Maurice G'
'Brgoch, Jakoah'
'Chu, Paul C. W.'
'Guloy, Arnold M.'

_publ_section_title
;
 Nb2O2F3: A Reduced Niobium (III/IV) Oxyfluoride with a Complex
 Structural, Magnetic, and Electronic Phase Transition.
;
_journal_issue 2
_journal_name_full 'Journal of the American Chemical Society'
_journal_page_first 636
_journal_page_last 639
_journal_paper_doi 10.1021/ja511745q
_journal_volume 137
_journal_year 2015
_chemical_formula_sum 'F3 Nb2 O2'
_chemical_formula_weight 274.82
_chemical_name_systematic
;
 ?
;
_space_group_IT_number 2
_symmetry_cell_setting triclinic
_symmetry_space_group_name_Hall '-P 1'
_symmetry_space_group_name_H-M 'P -1'
_atom_sites_solution_hydrogens none
_atom_sites_solution_primary direct
_atom_sites_solution_secondary difmap
_audit_creation_method SHELXL-97
_cell_angle_alpha 108.669(3)
_cell_angle_beta 109.922(2)
_cell_angle_gamma 90.332(3)
_cell_formula_units_Z 2
_cell_length_a 5.1791(5)
_cell_length_b 5.7043(6)
_cell_length_c 6.8911(7)
_cell_measurement_reflns_used 2551
_cell_measurement_temperature 83(2)
_cell_measurement_theta_max 27.485
_cell_measurement_theta_min 3.802
_cell_volume 179.82(3)
_computing_cell_refinement 'SAINT v7.23A (Bruker-Nonius, 2004)'
_computing_data_collection 'APEX2 v1.0-27 (Bruker-Nonius, 2005)'
_computing_data_reduction 'SAINT v7.23A (Bruker-Nonius, 2004)'
_computing_structure_refinement 'SHELXL v5.10 (G.M. Sheldrick, 1997)'
_computing_structure_solution 'SHELXS v5.10 (G.M. Sheldrick, 1997)'
_diffrn_ambient_temperature 83(2)
_diffrn_detector_area_resol_mean 4K
_diffrn_measured_fraction_theta_full 0.940
_diffrn_measured_fraction_theta_max 0.952
_diffrn_measurement_device_type 'Bruker APEX II CCD'
_diffrn_measurement_method CCD
_diffrn_radiation_monochromator graphite
_diffrn_radiation_source 'fine-focus sealed tube'
_diffrn_radiation_type MoK\a
_diffrn_radiation_wavelength 0.71073
_diffrn_reflns_av_R_equivalents 0.0429
_diffrn_reflns_av_unetI/netI 0.0272
_diffrn_reflns_limit_h_max 6
_diffrn_reflns_limit_h_min -6
_diffrn_reflns_limit_k_max 7
_diffrn_reflns_limit_k_min -6
_diffrn_reflns_limit_l_max 8
_diffrn_reflns_limit_l_min -8
_diffrn_reflns_number 1259
_diffrn_reflns_theta_full 25.242
_diffrn_reflns_theta_max 27.485
_diffrn_reflns_theta_min 3.802
_diffrn_standards_decay_% 0.0
_exptl_absorpt_coefficient_mu 6.317
_exptl_absorpt_correction_T_max 0.7474
_exptl_absorpt_correction_T_min 0.6183
_exptl_absorpt_correction_type empirical
_exptl_absorpt_process_details 'SAINT v7.23A'
_exptl_crystal_colour Black
_exptl_crystal_density_diffrn 5.076
_exptl_crystal_density_method 'not measured'
_exptl_crystal_description Plate-like
_exptl_crystal_F_000 250
_exptl_crystal_size_max 0.20
_exptl_crystal_size_mid 0.20
_exptl_crystal_size_min 0.08
_refine_diff_density_max 3.886
_refine_diff_density_min -1.954
_refine_diff_density_rms 0.326
_refine_ls_extinction_coef 0.037(6)
_refine_ls_extinction_expression Fc^*^=kFc[1+0.001xFc^2^\l^3^/sin(2\q)]^-1/4^
_refine_ls_extinction_method SHELXL
_refine_ls_goodness_of_fit_ref 1.201
_refine_ls_hydrogen_treatment none
_refine_ls_matrix_type full
_refine_ls_number_parameters 65
_refine_ls_number_reflns 785
_refine_ls_number_restraints 0
_refine_ls_restrained_S_all 1.201
_refine_ls_R_factor_all 0.0370
_refine_ls_R_factor_gt 0.0367
_refine_ls_shift/su_max 0.001
_refine_ls_shift/su_mean 0.000
_refine_ls_structure_factor_coef Fsqd
_refine_ls_weighting_details 'calc w=1/[\s^2^(Fo^2^)+(0.0613P)^2^+0.9957P] where P=(Fo^2^+2Fc^2^)/3'
_refine_ls_weighting_scheme calc
_refine_ls_wR_factor_gt 0.1097
_refine_ls_wR_factor_ref 0.1100
_reflns_number_gt 764
_reflns_number_total 785
_reflns_threshold_expression >2sigma(I)
_cod_data_source_file ja511745q_si_002.cif
_cod_data_source_block LT_Nb2O2F3
_cod_depositor_comments
;
The following automatic conversions were performed:

'_symmetry_cell_setting' value 'Triclinic' changed to 'triclinic'
according to
/home/saulius/struct/COD-crude-data--automatic-downloads/rss-feeds/ACS/lib/dictionaries/cif_core.dic
dictionary named 'cif_core.dic' version 2.4.2 from
2011-04-26.

'_exptl_absorpt_correction_type' value 'Empirical'
changed to 'empirical' according to
/home/saulius/struct/COD-crude-data--automatic-downloads/rss-feeds/ACS/lib/dictionaries/cif_core.dic
dictionary named 'cif_core.dic' version 2.4.2 from 2011-04-26.

Automatic conversion script
Id: cif_fix_values 2935 2014-11-11 08:27:57Z andrius 

 Adding full bibliography for 4123272--4123273.cif.
;
_cod_original_sg_symbol_H-M P-1
_cod_database_code 4123272

loop_
_space_group_symop_operation_xyz
'x, y, z'
'-x, -y, -z'

loop_
_atom_site_label
_atom_site_type_symbol
_atom_site_fract_x
_atom_site_fract_y
_atom_site_fract_z
_atom_site_U_iso_or_equiv
_atom_site_adp_type
_atom_site_occupancy
_atom_site_site_symmetry_order
_atom_site_calc_flag
Nb1 Nb 0.58000(9) 0.68111(8) 0.67621(7) 0.0036(3) Uani 1 1 d
Nb2 Nb 0.92495(9) 0.80700(8) 0.31351(7) 0.0037(3) Uani 1 1 d
X1 F 0.8866(6) 0.7472(5) 0.9920(5) 0.0064(6) Uani 1 1 d
X2 F 0.4284(6) 1.0280(5) 0.7853(5) 0.0065(6) Uani 1 1 d
X3 F 0.3357(6) 0.5294(5) 0.8037(4) 0.0066(6) Uani 1 1 d
X4 O 0.7617(7) 0.3583(6) 0.6050(5) 0.0053(7) Uani 1 1 d
X5 O 0.8454(7) 0.8597(6) 0.5928(6) 0.0055(7) Uani 1 1 d

loop_
_atom_site_aniso_label
_atom_site_aniso_U_11
_atom_site_aniso_U_22
_atom_site_aniso_U_33
_atom_site_aniso_U_23
_atom_site_aniso_U_13
_atom_site_aniso_U_12
Nb1 0.0062(4) 0.0017(4) 0.0022(4) 0.0006(2) 0.0007(2) 0.0005(2)
Nb2 0.0061(4) 0.0020(4) 0.0023(4) 0.0009(2) 0.0006(2) 0.0005(2)
X1 0.0093(13) 0.0045(13) 0.0033(13) 0.0002(10) 0.0008(11) 0.0005(10)
X2 0.0083(13) 0.0053(13) 0.0051(13) 0.0012(11) 0.0019(11) 0.0023(10)
X3 0.0105(14) 0.0052(13) 0.0027(13) 0.0001(11) 0.0018(11) -0.0012(11)
X4 0.0083(16) 0.0033(16) 0.0029(16) 0.0004(13) 0.0009(13) 0.0006(12)
X5 0.0097(16) 0.0044(15) 0.0026(15) 0.0012(12) 0.0025(13) 0.0001(12)

loop_
_atom_type_symbol
_atom_type_description
_atom_type_scat_dispersion_real
_atom_type_scat_dispersion_imag
_atom_type_scat_source
O O 0.0106 0.0060 'International Tables Vol C Tables 4.2.6.8 and 6.1.1.4'
F F 0.0171 0.0103 'International Tables Vol C Tables 4.2.6.8 and 6.1.1.4'
Nb Nb -2.0727 0.6215 'International Tables Vol C Tables 4.2.6.8 and 6.1.1.4'

loop_
_geom_angle_atom_site_label_1
_geom_angle_atom_site_label_2
_geom_angle_atom_site_label_3
_geom_angle
_geom_angle_site_symmetry_1
_geom_angle_site_symmetry_3
X5 Nb1 X4 90.76(13) . .
X5 Nb1 X4 95.20(14) . 2_666
X4 Nb1 X4 105.80(12) . 2_666
X5 Nb1 X3 172.50(12) . .
X4 Nb1 X3 91.97(12) . .
X4 Nb1 X3 90.77(12) 2_666 .
X5 Nb1 X1 90.61(13) . .
X4 Nb1 X1 81.40(12) . .
X4 Nb1 X1 170.64(13) 2_666 .
X3 Nb1 X1 82.91(11) . .
X5 Nb1 X2 88.60(13) . .
X4 Nb1 X2 173.58(12) . .
X4 Nb1 X2 80.62(12) 2_666 .
X3 Nb1 X2 87.91(11) . .
X1 Nb1 X2 92.22(11) . .
X5 Nb1 Nb1 94.95(10) . 2_666
X4 Nb1 Nb1 53.09(9) . 2_666
X4 Nb1 Nb1 52.71(10) 2_666 2_666
X3 Nb1 Nb1 92.27(8) . 2_666
X1 Nb1 Nb1 134.13(8) . 2_666
X2 Nb1 Nb1 133.33(8) . 2_666
X4 Nb2 X5 93.63(14) 2_766 2_776
X4 Nb2 X5 95.00(14) 2_766 .
X5 Nb2 X5 98.30(12) 2_776 .
X4 Nb2 X1 98.63(13) 2_766 1_554
X5 Nb2 X1 89.33(12) 2_776 1_554
X5 Nb2 X1 163.93(14) . 1_554
X4 Nb2 X2 177.35(13) 2_766 2_676
X5 Nb2 X2 88.84(13) 2_776 2_676
X5 Nb2 X2 85.60(13) . 2_676
X1 Nb2 X2 80.41(12) 1_554 2_676
X4 Nb2 X3 90.26(13) 2_766 2_666
X5 Nb2 X3 175.34(12) 2_776 2_666
X5 Nb2 X3 83.89(12) . 2_666
X1 Nb2 X3 87.55(11) 1_554 2_666
X2 Nb2 X3 87.23(12) 2_676 2_666
X4 Nb2 Nb2 96.61(10) 2_766 2_776
X5 Nb2 Nb2 49.25(10) 2_776 2_776
X5 Nb2 Nb2 49.05(10) . 2_776
X1 Nb2 Nb2 136.62(8) 1_554 2_776
X2 Nb2 Nb2 85.74(8) 2_676 2_776
X3 Nb2 Nb2 132.79(8) 2_666 2_776
Nb2 X1 Nb1 140.91(16) 1_556 .
Nb2 X2 Nb1 138.39(15) 2_676 .
Nb1 X3 Nb2 133.50(14) . 2_666
Nb2 X4 Nb1 147.19(18) 2_766 .
Nb2 X4 Nb1 137.37(18) 2_766 2_666
Nb1 X4 Nb1 74.20(12) . 2_666
Nb2 X5 Nb2 81.70(12) 2_776 .
Nb2 X5 Nb1 141.81(18) 2_776 .
Nb2 X5 Nb1 134.79(18) . .

loop_
_geom_bond_atom_site_label_1
_geom_bond_atom_site_label_2
_geom_bond_distance
_geom_bond_site_symmetry_2
Nb1 X5 2.038(3) .
Nb1 X4 2.067(3) .
Nb1 X4 2.077(3) 2_666
Nb1 X3 2.087(3) .
Nb1 X1 2.124(3) .
Nb1 X2 2.137(3) .
Nb1 Nb1 2.5000(9) 2_666
Nb2 X4 1.891(4) 2_766
Nb2 X5 2.027(3) 2_776
Nb2 X5 2.033(3) .
Nb2 X1 2.068(3) 1_554
Nb2 X2 2.069(3) 2_676
Nb2 X3 2.095(3) 2_666
Nb2 Nb2 2.6560(9) 2_776
X1 Nb2 2.068(3) 1_556
X2 Nb2 2.069(3) 2_676
X3 Nb2 2.095(3) 2_666
X4 Nb2 1.891(4) 2_766
X4 Nb1 2.077(3) 2_666
X5 Nb2 2.027(3) 2_776
